data_4113664
loop_
_publ_author_name
'Serap Be\,sli'
'Simon J. Coles'
'David B. Davies'
'Robert J. Eaton'
'Michael B. Hursthouse'
'Adem Kili\,c'
'Robert A. Shaw'
'G\"on\"ul Yenilmez \,Cift\,ci'
'Serkan Ye\,silot'

_publ_section_title
;
 Anomalous NMR Behavior of Meso Compounds with Remote Stereogenic Centers
 on Addition of Chiral Shift Reagent or Chiral Solvating Agent
;
_journal_name_full 'Journal of the American Chemical Society'
_journal_page_first 4943
_journal_page_last 4950
_journal_paper_doi 10.1021/ja028871r
_journal_volume 125
_journal_year 2003
_chemical_formula_sum 'C32 H37 N4 O6 P3'
_chemical_formula_weight 666.57
_chemical_name_systematic
;
 ?
;
_space_group_IT_number 15
_symmetry_cell_setting monoclinic
_symmetry_space_group_name_Hall '-C 2yc'
_symmetry_space_group_name_H-M 'C 1 2/c 1'
_atom_sites_solution_hydrogens geom
_atom_sites_solution_primary direct
_atom_sites_solution_secondary difmap
_audit_creation_method SHELXL-97
_cell_angle_alpha 90.00
_cell_angle_beta 96.39(3)
_cell_angle_gamma 90.00
_cell_formula_units_Z 8
_cell_length_a 25.528(5)
_cell_length_b 14.911(3)
_cell_length_c 17.257(4)
_cell_measurement_reflns_used 15515
_cell_measurement_temperature 120(2)
_cell_measurement_theta_max 27.48
_cell_measurement_theta_min 2.91
_cell_volume 6528(2)
_computing_cell_refinement 'DENZO, COLLECT'
_computing_data_collection 'DENZO (Otwinowski & Minor, 1997) & COLLECT (Hooft, 1998)'
_computing_data_reduction 'DENZO, COLLECT'
_computing_molecular_graphics 'PLATON (Spek, 1990)'
_computing_structure_refinement 'SHELXL-97 (Sheldrick, 1997)'
_computing_structure_solution 'SHELXS-97 (Sheldrick, 1997)'
_diffrn_ambient_temperature 120(2)
_diffrn_detector_area_resol_mean 9.091
_diffrn_measured_fraction_theta_full 0.991
_diffrn_measured_fraction_theta_max 0.991
_diffrn_measurement_device_type 'Nonius KappaCCD Area Detector'
_diffrn_measurement_method '\f and \w scans to fill Ewald Sphere'
_diffrn_radiation_monochromator graphite
_diffrn_radiation_source 'Nonius FR591 rotating anode'
_diffrn_radiation_type MoK\a
_diffrn_radiation_wavelength 0.71073
_diffrn_reflns_av_R_equivalents 0.1007
_diffrn_reflns_av_sigmaI/netI 0.0854
_diffrn_reflns_limit_h_max 32
_diffrn_reflns_limit_h_min -33
_diffrn_reflns_limit_k_max 19
_diffrn_reflns_limit_k_min -18
_diffrn_reflns_limit_l_max 22
_diffrn_reflns_limit_l_min -20
_diffrn_reflns_number 25339
_diffrn_reflns_theta_full 27.49
_diffrn_reflns_theta_max 27.49
_diffrn_reflns_theta_min 2.93
_exptl_absorpt_coefficient_mu 0.232
_exptl_absorpt_correction_T_max 0.9727
_exptl_absorpt_correction_T_min 0.9129
_exptl_absorpt_correction_type multi-scan
_exptl_absorpt_process_details 'SORTAV (Blessing, 1997)'
_exptl_crystal_colour colourless
_exptl_crystal_density_diffrn 1.356
_exptl_crystal_description block
_exptl_crystal_F_000 2800
_exptl_crystal_size_max 0.40
_exptl_crystal_size_mid 0.28
_exptl_crystal_size_min 0.12
_refine_diff_density_max 1.216
_refine_diff_density_min -1.193
_refine_diff_density_rms 0.138
_refine_ls_extinction_coef 0.0008(4)
_refine_ls_extinction_expression Fc^*^=kFc[1+0.001xFc^2^\l^3^/sin(2\q)]^-1/4^
_refine_ls_extinction_method SHELXL
_refine_ls_goodness_of_fit_ref 1.031
_refine_ls_hydrogen_treatment mixed
_refine_ls_matrix_type full
_refine_ls_number_parameters 411
_refine_ls_number_reflns 7428
_refine_ls_number_restraints 0
_refine_ls_restrained_S_all 1.031
_refine_ls_R_factor_all 0.0971
_refine_ls_R_factor_gt 0.0760
_refine_ls_shift/su_max 0.001
_refine_ls_shift/su_mean 0.000
_refine_ls_structure_factor_coef Fsqd
_refine_ls_weighting_details 'calc w=1/[\s^2^(Fo^2^)+(0.1522P)^2^+0.0000P] where P=(Fo^2^+2Fc^2^)/3'
_refine_ls_weighting_scheme calc
_refine_ls_wR_factor_gt 0.1937
_refine_ls_wR_factor_ref 0.2136
_reflns_number_gt 5640
_reflns_number_total 7428
_reflns_threshold_expression >2\s(I)
_cod_data_source_file ja028871rsi20030205_052529.cif
_cod_data_source_block 5d
_cod_depositor_comments
;
The following automatic conversions were performed:

'_exptl_absorpt_correction_type' value 'multi-scans' was replaced
with the value 'multi-scan' as specified in the replacement file
'src/cod-tools/trunk/data/replacement-values/replacement_values.lst'.

Automatic conversion script
Id: cif_fix_values 5376 2017-05-30 11:51:03Z andrius 
;
_cod_database_code 4113664

loop_
_symmetry_equiv_pos_as_xyz
'x, y, z'
'-x, y, -z+1/2'
'x+1/2, y+1/2, z'
'-x+1/2, y+1/2, -z+1/2'
'-x, -y, -z'
'x, -y, z-1/2'
'-x+1/2, -y+1/2, -z'
'x+1/2, -y+1/2, z-1/2'

loop_
_atom_site_label
_atom_site_type_symbol
_atom_site_fract_x
_atom_site_fract_y
_atom_site_fract_z
_atom_site_U_iso_or_equiv
_atom_site_adp_type
_atom_site_occupancy
_atom_site_symmetry_multiplicity
_atom_site_calc_flag
_atom_site_refinement_flags
C1 C 0.20397(11) 0.1938(2) 0.16868(17) 0.0259(6) Uani 1 1 d .
H1A H 0.2167 0.2557 0.1798 0.031 Uiso 1 1 calc R
H1B H 0.2238 0.1527 0.2063 0.031 Uiso 1 1 calc R
C2 C 0.14540(12) 0.1878(2) 0.17607(18) 0.0294(7) Uani 1 1 d .
H2A H 0.1380 0.2131 0.2267 0.035 Uiso 1 1 calc R
H2B H 0.1254 0.2228 0.1339 0.035 Uiso 1 1 calc R
C3 C 0.07540(11) 0.0857(2) 0.18182(19) 0.0361(8) Uani 1 1 d .
H3A H 0.0532 0.1233 0.1439 0.043 Uiso 1 1 calc R
H3B H 0.0694 0.1051 0.2350 0.043 Uiso 1 1 calc R
C4 C 0.06011(14) -0.0113(2) 0.17044(19) 0.0400(8) Uani 1 1 d .
H4A H 0.0897 -0.0489 0.1938 0.048 Uiso 1 1 calc R
H4B H 0.0295 -0.0234 0.1995 0.048 Uiso 1 1 calc R
C5 C 0.08924(12) -0.0387(2) 0.04519(19) 0.0358(8) Uani 1 1 d .
H5A H 0.1196 -0.0725 0.0712 0.043 Uiso 1 1 calc R
H5B H 0.1007 0.0233 0.0354 0.043 Uiso 1 1 calc R
C6 C 0.06785(12) -0.0843(2) -0.03130(18) 0.0328(7) Uani 1 1 d .
H6A H 0.0665 -0.1499 -0.0230 0.039 Uiso 1 1 calc R
H6B H 0.0314 -0.0632 -0.0470 0.039 Uiso 1 1 calc R
C7 C 0.14641(11) -0.11813(19) -0.08808(17) 0.0264(6) Uani 1 1 d .
H7A H 0.1383 -0.1801 -0.1061 0.032 Uiso 1 1 calc R
H7B H 0.1635 -0.1207 -0.0337 0.032 Uiso 1 1 calc R
C8 C 0.18219(11) -0.07404(18) -0.13947(16) 0.0223(6) Uani 1 1 d .
H8A H 0.2133 -0.1127 -0.1437 0.027 Uiso 1 1 calc R
H8B H 0.1634 -0.0661 -0.1924 0.027 Uiso 1 1 calc R
C9 C 0.36128(10) 0.22726(17) 0.10288(14) 0.0184(5) Uani 1 1 d .
C10 C 0.39332(11) 0.15868(19) 0.13602(16) 0.0237(6) Uani 1 1 d .
H10 H 0.3781 0.1042 0.1512 0.028 Uiso 1 1 calc R
C11 C 0.44765(11) 0.1703(2) 0.14678(18) 0.0320(7) Uani 1 1 d .
H11 H 0.4693 0.1232 0.1692 0.038 Uiso 1 1 calc R
C12 C 0.47083(12) 0.2493(2) 0.1254(2) 0.0435(8) Uani 1 1 d .
H12 H 0.5080 0.2562 0.1325 0.052 Uiso 1 1 calc R
C13 C 0.43862(13) 0.3184(2) 0.0934(2) 0.0477(9) Uani 1 1 d .
H13 H 0.4538 0.3734 0.0795 0.057 Uiso 1 1 calc R
C14 C 0.38437(12) 0.3069(2) 0.08197(19) 0.0333(7) Uani 1 1 d .
H14 H 0.3627 0.3541 0.0595 0.040 Uiso 1 1 calc R
C15 C 0.34438(10) 0.02393(17) -0.12582(15) 0.0188(5) Uani 1 1 d .
C16 C 0.36820(11) -0.03948(18) -0.16925(17) 0.0238(6) Uani 1 1 d .
H16 H 0.3475 -0.0766 -0.2055 0.029 Uiso 1 1 calc R
C17 C 0.42261(12) -0.0479(2) -0.1590(2) 0.0318(7) Uani 1 1 d .
H17 H 0.4392 -0.0916 -0.1880 0.038 Uiso 1 1 calc R
C18 C 0.45318(12) 0.0071(2) -0.10658(19) 0.0345(7) Uani 1 1 d .
H18 H 0.4904 0.0006 -0.0992 0.041 Uiso 1 1 calc R
C19 C 0.42854(12) 0.0715(2) -0.06527(18) 0.0319(7) Uani 1 1 d .
H19 H 0.4492 0.1098 -0.0300 0.038 Uiso 1 1 calc R
C20 C 0.37400(11) 0.08097(19) -0.07469(16) 0.0248(6) Uani 1 1 d .
H20 H 0.3574 0.1256 -0.0467 0.030 Uiso 1 1 calc R
C21 C 0.35286(10) -0.10014(16) 0.10478(15) 0.0188(5) Uani 1 1 d .
C22 C 0.37258(12) -0.1165(2) 0.18230(17) 0.0284(6) Uani 1 1 d .
H22 H 0.3518 -0.1026 0.2230 0.034 Uiso 1 1 calc R
C23 C 0.42203(13) -0.1528(2) 0.19985(19) 0.0367(8) Uani 1 1 d .
H23 H 0.4354 -0.1627 0.2528 0.044 Uiso 1 1 calc R
C24 C 0.45257(12) -0.1752(2) 0.1411(2) 0.0347(7) Uani 1 1 d .
H24 H 0.4864 -0.2013 0.1536 0.042 Uiso 1 1 calc R
C25 C 0.43363(12) -0.1593(2) 0.06448(19) 0.0314(7) Uani 1 1 d .
H25 H 0.4546 -0.1741 0.0241 0.038 Uiso 1 1 calc R
C26 C 0.38389(11) -0.12145(18) 0.04590(16) 0.0231(6) Uani 1 1 d .
H26 H 0.3711 -0.1102 -0.0070 0.028 Uiso 1 1 calc R
C27 C 0.24465(10) -0.11857(17) 0.13097(13) 0.0157(5) Uani 1 1 d .
C28 C 0.23244(11) -0.20481(19) 0.10308(15) 0.0244(6) Uani 1 1 d .
H28 H 0.2487 -0.2274 0.0601 0.029 Uiso 1 1 calc R
C29 C 0.19695(12) -0.25776(19) 0.13744(17) 0.0274(6) Uani 1 1 d .
H29 H 0.1882 -0.3157 0.1172 0.033 Uiso 1 1 calc R
C30 C 0.17412(11) -0.22586(19) 0.20184(16) 0.0244(6) Uani 1 1 d .
H30 H 0.1498 -0.2621 0.2256 0.029 Uiso 1 1 calc R
C31 C 0.18705(11) -0.14115(18) 0.23102(16) 0.0233(6) Uani 1 1 d .
H31 H 0.1721 -0.1198 0.2756 0.028 Uiso 1 1 calc R
C32 C 0.22203(11) -0.08690(18) 0.19515(15) 0.0207(6) Uani 1 1 d .
H32 H 0.2303 -0.0284 0.2147 0.025 Uiso 1 1 calc R
N1 N 0.25717(9) 0.12117(14) -0.02321(12) 0.0170(5) Uani 1 1 d .
N2 N 0.27420(8) -0.05812(14) -0.01068(12) 0.0163(4) Uani 1 1 d .
N3 N 0.28875(9) 0.04985(14) 0.11882(12) 0.0189(5) Uani 1 1 d .
N4 N 0.30537(8) 0.22129(14) 0.09410(12) 0.0163(5) Uani 1 1 d .
H4 H 0.2916(12) 0.2666(18) 0.0792(15) 0.012(7) Uiso 1 1 d .
O1 O 0.21188(7) 0.16898(12) 0.09001(10) 0.0195(4) Uani 1 1 d .
O2 O 0.12970(8) 0.09752(14) 0.17098(11) 0.0275(5) Uani 1 1 d .
O3 O 0.04700(9) -0.03823(16) 0.09190(14) 0.0413(6) Uani 1 1 d .
O4 O 0.09918(8) -0.06613(14) -0.09194(12) 0.0294(5) Uani 1 1 d .
O5 O 0.19938(7) 0.01298(12) -0.10766(10) 0.0183(4) Uani 1 1 d .
O6 O 0.28945(7) 0.02819(12) -0.13667(10) 0.0179(4) Uani 1 1 d .
P1 P 0.26735(2) 0.13431(4) 0.06946(4) 0.0145(2) Uani 1 1 d .
P2 P 0.25591(2) 0.02566(4) -0.06301(4) 0.0146(2) Uani 1 1 d .
P3 P 0.28875(3) -0.04947(4) 0.08191(4) 0.0153(2) Uani 1 1 d .

loop_
_atom_site_aniso_label
_atom_site_aniso_U_11
_atom_site_aniso_U_22
_atom_site_aniso_U_33
_atom_site_aniso_U_23
_atom_site_aniso_U_13
_atom_site_aniso_U_12
C1 0.0168(15) 0.0310(15) 0.0322(14) -0.0071(12) 0.0126(11) -0.0014(11)
C2 0.0175(15) 0.0343(16) 0.0386(16) -0.0012(13) 0.0118(12) 0.0056(12)
C3 0.0076(14) 0.060(2) 0.0419(17) -0.0033(16) 0.0093(12) -0.0024(13)
C4 0.0196(17) 0.061(2) 0.0405(17) -0.0030(17) 0.0108(13) -0.0141(15)
C5 0.0129(15) 0.051(2) 0.0435(18) 0.0050(15) 0.0052(12) -0.0063(13)
C6 0.0129(15) 0.0443(18) 0.0428(17) 0.0000(14) 0.0103(12) -0.0057(13)
C7 0.0121(14) 0.0296(15) 0.0374(15) 0.0005(13) 0.0024(11) 0.0000(11)
C8 0.0122(14) 0.0251(14) 0.0295(14) -0.0051(11) 0.0021(10) -0.0001(10)
C9 0.0066(12) 0.0236(13) 0.0255(13) -0.0045(11) 0.0038(9) 0.0000(9)
C10 0.0113(14) 0.0278(14) 0.0320(14) 0.0000(12) 0.0021(10) 0.0028(10)
C11 0.0108(15) 0.0419(18) 0.0422(16) -0.0054(14) -0.0023(11) 0.0082(12)
C12 0.0048(14) 0.051(2) 0.074(2) -0.0019(18) 0.0030(14) -0.0009(13)
C13 0.0132(16) 0.044(2) 0.086(3) 0.0125(19) 0.0061(16) -0.0077(14)
C14 0.0105(14) 0.0322(16) 0.058(2) 0.0101(14) 0.0050(13) -0.0013(12)
C15 0.0080(13) 0.0249(13) 0.0249(13) 0.0055(11) 0.0079(9) -0.0012(10)
C16 0.0151(14) 0.0266(14) 0.0317(15) -0.0011(11) 0.0115(11) -0.0036(11)
C17 0.0158(15) 0.0326(16) 0.0495(18) -0.0048(14) 0.0146(13) -0.0008(12)
C18 0.0097(15) 0.0430(18) 0.0519(19) -0.0025(15) 0.0085(13) -0.0015(13)
C19 0.0135(15) 0.0410(17) 0.0424(17) -0.0050(14) 0.0087(12) -0.0109(12)
C20 0.0139(14) 0.0303(15) 0.0319(14) -0.0027(12) 0.0096(10) -0.0049(11)
C21 0.0118(13) 0.0165(12) 0.0274(13) 0.0028(10) -0.0010(10) -0.0021(9)
C22 0.0229(16) 0.0323(15) 0.0288(14) 0.0033(12) -0.0027(11) -0.0016(12)
C23 0.0212(17) 0.0436(18) 0.0411(17) 0.0108(15) -0.0152(13) -0.0057(13)
C24 0.0087(14) 0.0356(17) 0.058(2) 0.0120(15) -0.0049(13) -0.0014(12)
C25 0.0094(14) 0.0346(16) 0.0508(18) 0.0052(14) 0.0053(12) 0.0015(12)
C26 0.0111(14) 0.0274(14) 0.0310(14) 0.0050(12) 0.0033(10) 0.0021(10)
C27 0.0098(13) 0.0206(13) 0.0167(11) 0.0029(10) 0.0007(9) 0.0009(9)
C28 0.0255(16) 0.0248(14) 0.0244(13) -0.0024(11) 0.0099(11) -0.0035(11)
C29 0.0290(17) 0.0220(13) 0.0325(15) -0.0023(12) 0.0088(12) -0.0071(12)
C30 0.0166(15) 0.0279(14) 0.0300(14) 0.0039(12) 0.0082(11) -0.0036(11)
C31 0.0176(15) 0.0270(14) 0.0268(13) -0.0005(11) 0.0094(10) -0.0024(11)
C32 0.0167(14) 0.0209(13) 0.0248(12) -0.0020(11) 0.0041(10) 0.0001(10)
N1 0.0104(11) 0.0197(11) 0.0212(11) 0.0024(9) 0.0028(8) 0.0011(8)
N2 0.0082(11) 0.0187(10) 0.0219(10) 0.0008(9) 0.0016(8) 0.0001(8)
N3 0.0151(12) 0.0201(11) 0.0216(11) 0.0007(9) 0.0027(8) 0.0006(9)
N4 0.0050(11) 0.0152(11) 0.0290(11) 0.0018(9) 0.0033(8) 0.0021(8)
O1 0.0057(9) 0.0247(10) 0.0289(10) 0.0002(8) 0.0065(7) 0.0009(7)
O2 0.0076(10) 0.0408(12) 0.0351(11) 0.0008(9) 0.0075(8) -0.0023(8)
O3 0.0142(12) 0.0641(16) 0.0470(14) -0.0045(12) 0.0096(10) -0.0087(10)
O4 0.0095(10) 0.0416(12) 0.0376(11) 0.0002(9) 0.0049(8) 0.0032(8)
O5 0.0051(9) 0.0218(9) 0.0277(9) 0.0005(8) 0.0000(7) 0.0013(7)
O6 0.0089(9) 0.0258(9) 0.0197(8) 0.0019(7) 0.0051(7) 0.0006(7)
P1 0.0063(3) 0.0161(3) 0.0216(4) 0.0005(2) 0.0040(2) 0.0001(2)
P2 0.0056(3) 0.0190(4) 0.0196(3) 0.0014(3) 0.0034(2) 0.0010(2)
P3 0.0093(4) 0.0163(4) 0.0206(4) 0.0012(2) 0.0025(2) 0.0003(2)

loop_
_atom_type_symbol
_atom_type_description
_atom_type_scat_dispersion_real
_atom_type_scat_dispersion_imag
_atom_type_scat_source
C C 0.0033 0.0016 'International Tables Vol C Tables 4.2.6.8 and 6.1.1.4'
H H 0.0000 0.0000 'International Tables Vol C Tables 4.2.6.8 and 6.1.1.4'
N N 0.0061 0.0033 'International Tables Vol C Tables 4.2.6.8 and 6.1.1.4'
O O 0.0106 0.0060 'International Tables Vol C Tables 4.2.6.8 and 6.1.1.4'
P P 0.1023 0.0942 'International Tables Vol C Tables 4.2.6.8 and 6.1.1.4'

loop_
_geom_angle_atom_site_label_1
_geom_angle_atom_site_label_2
_geom_angle_atom_site_label_3
_geom_angle
O1 C1 C2 107.8(2)
O2 C2 C1 109.1(2)
O2 C3 C4 110.0(3)
O3 C4 C3 115.3(3)
O3 C5 C6 105.8(2)
O4 C6 C5 112.1(2)
O4 C7 C8 107.6(2)
O5 C8 C7 110.3(2)
C14 C9 C10 119.2(3)
C14 C9 N4 118.4(2)
C10 C9 N4 122.3(2)
C11 C10 C9 119.7(3)
C12 C11 C10 121.3(3)
C11 C12 C13 118.9(3)
C14 C13 C12 120.0(3)
C13 C14 C9 120.9(3)
C20 C15 C16 121.4(3)
C20 C15 O6 121.7(2)
C16 C15 O6 116.9(2)
C17 C16 C15 119.1(3)
C16 C17 C18 120.7(3)
C19 C18 C17 119.2(3)
C18 C19 C20 121.0(3)
C15 C20 C19 118.7(3)
C26 C21 C22 119.0(3)
C26 C21 P3 120.7(2)
C22 C21 P3 120.2(2)
C23 C22 C21 120.2(3)
C22 C23 C24 120.7(3)
C25 C24 C23 119.7(3)
C24 C25 C26 120.3(3)
C21 C26 C25 120.1(3)
C32 C27 C28 119.5(2)
C32 C27 P3 121.1(2)
C28 C27 P3 119.40(19)
C29 C28 C27 120.6(2)
C28 C29 C30 119.9(3)
C31 C30 C29 119.8(3)
C30 C31 C32 120.3(3)
C27 C32 C31 119.9(2)
P2 N1 P1 122.49(13)
P2 N2 P3 121.74(13)
P1 N3 P3 122.23(14)
C9 N4 P1 129.25(18)
C1 O1 P1 121.10(17)
C2 O2 C3 112.6(2)
C5 O3 C4 115.6(2)
C6 O4 C7 113.9(2)
C8 O5 P2 120.93(16)
C15 O6 P2 120.52(16)
N3 P1 O1 113.74(11)
N3 P1 N1 116.57(11)
O1 P1 N1 102.34(11)
N3 P1 N4 109.22(11)
O1 P1 N4 101.59(10)
N1 P1 N4 112.29(11)
O5 P2 N1 107.17(11)
O5 P2 N2 112.46(11)
N1 P2 N2 118.25(11)
O5 P2 O6 98.97(10)
N1 P2 O6 109.59(10)
N2 P2 O6 108.68(10)
N2 P3 N3 117.19(11)
N2 P3 C27 109.51(11)
N3 P3 C27 108.16(12)
N2 P3 C21 106.72(12)
N3 P3 C21 109.74(12)
C27 P3 C21 104.83(12)

loop_
_geom_bond_atom_site_label_1
_geom_bond_atom_site_label_2
_geom_bond_distance
C1 O1 1.443(3)
C1 C2 1.518(4)
C2 O2 1.405(4)
C3 O2 1.430(3)
C3 C4 1.505(5)
C4 O3 1.418(4)
C5 O3 1.416(4)
C5 C6 1.530(4)
C6 O4 1.412(4)
C7 O4 1.429(3)
C7 C8 1.495(4)
C8 O5 1.457(3)
C9 C14 1.391(4)
C9 C10 1.392(4)
C9 N4 1.421(3)
C10 C11 1.390(4)
C11 C12 1.386(5)
C12 C13 1.393(5)
C13 C14 1.388(4)
C15 C20 1.387(4)
C15 C16 1.388(4)
C15 O6 1.395(3)
C16 C17 1.386(4)
C17 C18 1.394(4)
C18 C19 1.388(4)
C19 C20 1.391(4)
C21 C26 1.393(4)
C21 C22 1.398(4)
C21 P3 1.806(3)
C22 C23 1.376(4)
C23 C24 1.387(5)
C24 C25 1.377(4)
C25 C26 1.394(4)
C27 C32 1.388(4)
C27 C28 1.396(4)
C27 P3 1.805(3)
C28 C29 1.384(4)
C29 C30 1.395(4)
C30 C31 1.386(4)
C31 C32 1.399(4)
N1 P2 1.580(2)
N1 P1 1.603(2)
N2 P2 1.581(2)
N2 P3 1.605(2)
N3 P1 1.583(2)
N3 P3 1.612(2)
N4 P1 1.647(2)
O1 P1 1.5842(18)
O5 P2 1.5698(18)
O6 P2 1.6101(19)
